data_2212249
loop_
_publ_author_name
'Nacario, Ruel C.'
'Lowary, Todd L.'
'McDonald, Robert'

_publ_section_title
;<i>p</i>-Tolyl
 2-<i>O</i>-benzyl-3,5-<i>O</i>-(di-<i>tert</i>-butylsilanediyl)-1-thio-\a-<small>D</small>-arabinofuranoside
;
_journal_coeditor_code IS2129
_journal_issue 2
_journal_name_full 'Acta Crystallographica Section E'
_journal_page_first o498
_journal_page_last o500
_journal_paper_doi 10.1107/S1600536806054729
_journal_volume 63
_journal_year 2007
_chemical_formula_iupac 'C27 H38 O4 S Si'
_chemical_formula_moiety 'C27 H38 O4 S Si'
_chemical_formula_sum 'C27 H38 O4 S Si'
_chemical_formula_weight 486.72
_chemical_melting_point 349
_chemical_name_systematic
;p-Tolyl
 2-O-benzyl-3,5-O-(di-tert-butylsilanediyl)-1-thio-\a-D-arabinofuranoside
;
_space_group_IT_number 4
_symmetry_cell_setting monoclinic
_symmetry_space_group_name_Hall 'P 2yb'
_symmetry_space_group_name_H-M 'P 1 21 1'
_atom_sites_solution_hydrogens geom
_atom_sites_solution_primary direct
_atom_sites_solution_secondary difmap
_audit_creation_method SHELXL-97
_cell_angle_alpha 90.00
_cell_angle_beta 101.8651(14)
_cell_angle_gamma 90.00
_cell_formula_units_Z 2
_cell_length_a 14.2256(15)
_cell_length_b 6.4531(7)
_cell_length_c 15.0426(16)
_cell_measurement_reflns_used 3893
_cell_measurement_temperature 193(2)
_cell_measurement_theta_max 24.31
_cell_measurement_theta_min 2.21
_cell_volume 1351.4(3)
_computing_cell_refinement 'SAINT (Bruker, 2003)'
_computing_data_collection 'SMART (Bruker, 2001)'
_computing_data_reduction SAINT
_computing_molecular_graphics 'SHELXTL (Bruker, 2003)'
_computing_publication_material SHELXTL
_computing_structure_refinement 'SHELXL97 (Sheldrick, 1997)'
_computing_structure_solution 'SHELXS97 (Sheldrick, 1997)'
_diffrn_ambient_temperature 193(2)
_diffrn_detector_area_resol_mean 8.192
_diffrn_measured_fraction_theta_full 0.999
_diffrn_measured_fraction_theta_max 0.999
_diffrn_measurement_device_type 'SMART 1000 CCD area detector/Bruker PLATFORM'
_diffrn_measurement_method \w
_diffrn_radiation_monochromator graphite
_diffrn_radiation_source 'fine-focus sealed tube'
_diffrn_radiation_type MoK\a
_diffrn_radiation_wavelength 0.71073
_diffrn_reflns_av_R_equivalents 0.0193
_diffrn_reflns_av_sigmaI/netI 0.0339
_diffrn_reflns_limit_h_max 15
_diffrn_reflns_limit_h_min -17
_diffrn_reflns_limit_k_max 8
_diffrn_reflns_limit_k_min -8
_diffrn_reflns_limit_l_max 18
_diffrn_reflns_limit_l_min -18
_diffrn_reflns_number 9410
_diffrn_reflns_theta_full 26.43
_diffrn_reflns_theta_max 26.43
_diffrn_reflns_theta_min 1.79
_diffrn_standards_decay_% 0
_diffrn_standards_interval_time 0
_diffrn_standards_number 0
_exptl_absorpt_coefficient_mu 0.193
_exptl_absorpt_correction_T_max 0.9716
_exptl_absorpt_correction_T_min 0.8088
_exptl_absorpt_correction_type multi-scan
_exptl_absorpt_process_details '(SADABS; Bruker, 2003)'
_exptl_crystal_colour colorless
_exptl_crystal_density_diffrn 1.196
_exptl_crystal_density_method 'not measured'
_exptl_crystal_description prism
_exptl_crystal_F_000 524
_exptl_crystal_size_max 0.52
_exptl_crystal_size_mid 0.41
_exptl_crystal_size_min 0.15
_refine_diff_density_max 0.221
_refine_diff_density_min -0.147
_refine_ls_abs_structure_details 'Flack (1983), 2491 Friedel pairs'
_refine_ls_abs_structure_Flack 0.00(6)
_refine_ls_extinction_method none
_refine_ls_goodness_of_fit_ref 1.042
_refine_ls_hydrogen_treatment constr
_refine_ls_matrix_type full
_refine_ls_number_parameters 299
_refine_ls_number_reflns 5524
_refine_ls_number_restraints 1
_refine_ls_restrained_S_all 1.042
_refine_ls_R_factor_all 0.0442
_refine_ls_R_factor_gt 0.0362
_refine_ls_shift/su_max 0.001
_refine_ls_shift/su_mean 0.000
_refine_ls_structure_factor_coef Fsqd
_refine_ls_weighting_details 'calc w=1/[\s^2^(Fo^2^)+(0.0466P)^2^+0.1539P] where P=(Fo^2^+2Fc^2^)/3'
_refine_ls_weighting_scheme calc
_refine_ls_wR_factor_gt 0.0860
_refine_ls_wR_factor_ref 0.0908
_reflns_number_gt 4875
_reflns_number_total 5524
_reflns_threshold_expression I>2\s(I)
_cod_data_source_file is2129.cif
_cod_data_source_block II
_cod_original_cell_volume 1351.4(2)
_cod_original_sg_symbol_H-M 'P 21'
_cod_database_code 2212249
_cod_database_fobs_code 2212249

loop_
_symmetry_equiv_pos_as_xyz
'x, y, z'
'-x, y+1/2, -z'

loop_
_atom_site_type_symbol
_atom_site_label
_atom_site_fract_x
_atom_site_fract_y
_atom_site_fract_z
_atom_site_U_iso_or_equiv
_atom_site_adp_type
_atom_site_calc_flag
_atom_site_refinement_flags
_atom_site_occupancy
S S 0.36891(4) 0.06482(8) 0.20166(3) 0.03877(13) Uani d . 1
Si Si 0.26561(4) 0.02030(8) 0.55574(3) 0.03342(14) Uani d . 1
O O1 0.26005(12) -0.1946(2) 0.28124(9) 0.0418(4) Uani d . 1
O O2 0.13419(10) 0.2522(2) 0.25339(9) 0.0379(3) Uani d . 1
O O3 0.24723(10) 0.1605(2) 0.46066(8) 0.0372(3) Uani d . 1
O O5 0.27154(12) -0.2237(2) 0.52581(9) 0.0416(4) Uani d . 1
C C1 0.25530(14) -0.0052(3) 0.23168(13) 0.0354(4) Uani d . 1
H H1 0.2050 -0.0182 0.1748 0.043 Uiso calc R 1
C C2 0.22492(14) 0.1671(3) 0.29213(12) 0.0325(4) Uani d . 1
H H2 0.2750 0.2779 0.3055 0.039 Uiso calc R 1
C C3 0.21818(14) 0.0479(3) 0.37808(11) 0.0337(4) Uani d . 1
H H3 0.1507 -0.0014 0.3733 0.040 Uiso calc R 1
C C4 0.28243(16) -0.1364(3) 0.37466(13) 0.0371(5) Uani d . 1
H H4 0.3513 -0.0932 0.3921 0.044 Uiso calc R 1
C C5 0.26257(18) -0.3079(3) 0.43687(13) 0.0420(5) Uani d . 1
H H5A 0.1970 -0.3633 0.4152 0.050 Uiso calc R 1
H H5B 0.3090 -0.4224 0.4376 0.050 Uiso calc R 1
C C11 0.37038(14) -0.1079(3) 0.11031(13) 0.0341(4) Uani d . 1
C C12 0.39664(16) -0.0325(4) 0.03235(14) 0.0419(5) Uani d . 1
H H12 0.4163 0.1077 0.0299 0.050 Uiso calc R 1
C C13 0.39426(17) -0.1609(4) -0.04155(15) 0.0469(6) Uani d . 1
H H13 0.4135 -0.1078 -0.0940 0.056 Uiso calc R 1
C C14 0.36465(16) -0.3646(4) -0.04118(14) 0.0427(5) Uani d . 1
C C15 0.34135(15) -0.4404(4) 0.03793(13) 0.0426(5) Uani d . 1
H H15 0.3218 -0.5808 0.0401 0.051 Uiso calc R 1
C C16 0.34596(15) -0.3160(3) 0.11362(14) 0.0394(5) Uani d . 1
H H16 0.3324 -0.3728 0.1679 0.047 Uiso calc R 1
C C17 0.3560(2) -0.5004(5) -0.12451(15) 0.0580(6) Uani d . 1
H H17A 0.2892 -0.5003 -0.1582 0.070 Uiso calc R 1
H H17B 0.3753 -0.6422 -0.1058 0.070 Uiso calc R 1
H H17C 0.3978 -0.4466 -0.1634 0.070 Uiso calc R 1
C C20 0.13761(15) 0.3861(4) 0.17798(14) 0.0398(5) Uani d . 1
H H20A 0.1627 0.3091 0.1309 0.048 Uiso calc R 1
H H20B 0.1811 0.5042 0.1984 0.048 Uiso calc R 1
C C21 0.03885(15) 0.4642(3) 0.13937(13) 0.0371(5) Uani d . 1
C C22 -0.02716(17) 0.3405(4) 0.08259(15) 0.0508(6) Uani d . 1
H H22 -0.0092 0.2052 0.0676 0.061 Uiso calc R 1
C C23 -0.11866(19) 0.4118(5) 0.04764(18) 0.0641(8) Uani d . 1
H H23 -0.1636 0.3251 0.0093 0.077 Uiso calc R 1
C C24 -0.1451(2) 0.6087(5) 0.06832(19) 0.0662(9) Uani d . 1
H H24 -0.2082 0.6572 0.0443 0.079 Uiso calc R 1
C C25 -0.0805(2) 0.7352(5) 0.1235(2) 0.0628(7) Uani d . 1
H H25 -0.0986 0.8713 0.1371 0.075 Uiso calc R 1
C C26 0.01122(18) 0.6631(4) 0.15908(15) 0.0479(5) Uani d . 1
H H26 0.0558 0.7505 0.1974 0.058 Uiso calc R 1
C C31 0.15812(16) 0.0438(4) 0.60958(14) 0.0439(5) Uani d . 1
C C32 0.1457(2) 0.2666(4) 0.64218(18) 0.0586(7) Uani d . 1
H H32A 0.1466 0.3638 0.5923 0.070 Uiso calc R 1
H H32B 0.1983 0.2996 0.6933 0.070 Uiso calc R 1
H H32C 0.0843 0.2780 0.6617 0.070 Uiso calc R 1
C C33 0.1613(2) -0.1078(5) 0.6884(2) 0.0667(8) Uani d . 1
H H33A 0.2179 -0.0787 0.7361 0.080 Uiso calc R 1
H H33B 0.1648 -0.2500 0.6666 0.080 Uiso calc R 1
H H33C 0.1031 -0.0916 0.7131 0.080 Uiso calc R 1
C C34 0.06994(17) -0.0082(5) 0.53469(18) 0.0655(8) Uani d . 1
H H34A 0.0679 0.0852 0.4830 0.079 Uiso calc R 1
H H34B 0.0113 0.0089 0.5586 0.079 Uiso calc R 1
H H34C 0.0745 -0.1519 0.5149 0.079 Uiso calc R 1
C C35 0.38587(16) 0.1021(4) 0.62455(13) 0.0423(5) Uani d . 1
C C36 0.4030(2) 0.0133(6) 0.72138(15) 0.0683(8) Uani d . 1
H H36A 0.3977 -0.1381 0.7185 0.082 Uiso calc R 1
H H36B 0.3548 0.0691 0.7531 0.082 Uiso calc R 1
H H36C 0.4673 0.0522 0.7544 0.082 Uiso calc R 1
C C37 0.3934(2) 0.3376(4) 0.63143(19) 0.0650(8) Uani d . 1
H H37A 0.3830 0.3974 0.5703 0.078 Uiso calc R 1
H H37B 0.4574 0.3762 0.6653 0.078 Uiso calc R 1
H H37C 0.3447 0.3906 0.6631 0.078 Uiso calc R 1
C C38 0.46591(18) 0.0228(6) 0.57923(19) 0.0711(8) Uani d . 1
H H38A 0.4577 0.0815 0.5180 0.085 Uiso calc R 1
H H38B 0.4629 -0.1287 0.5753 0.085 Uiso calc R 1
H H38C 0.5284 0.0649 0.6154 0.085 Uiso calc R 1

loop_
_atom_site_aniso_label
_atom_site_aniso_U_11
_atom_site_aniso_U_22
_atom_site_aniso_U_33
_atom_site_aniso_U_12
_atom_site_aniso_U_13
_atom_site_aniso_U_23
S 0.0387(3) 0.0404(3) 0.0371(3) -0.0045(2) 0.0076(2) -0.0048(2)
Si 0.0419(3) 0.0320(3) 0.0263(2) 0.0017(2) 0.0066(2) -0.0008(2)
O1 0.0664(10) 0.0312(8) 0.0303(7) -0.0070(7) 0.0161(7) -0.0056(6)
O2 0.0375(8) 0.0456(8) 0.0303(7) 0.0024(6) 0.0062(6) 0.0048(6)
O3 0.0554(9) 0.0293(7) 0.0251(6) 0.0033(7) 0.0042(6) -0.0025(6)
O5 0.0638(10) 0.0304(8) 0.0321(7) 0.0033(7) 0.0133(7) -0.0011(6)
C1 0.0352(11) 0.0395(12) 0.0310(9) -0.0058(9) 0.0054(8) -0.0027(9)
C2 0.0348(10) 0.0348(10) 0.0270(9) -0.0014(9) 0.0042(8) -0.0031(8)
C3 0.0409(10) 0.0335(10) 0.0258(8) -0.0029(9) 0.0046(8) -0.0032(8)
C4 0.0497(12) 0.0326(11) 0.0300(10) -0.0020(10) 0.0108(9) -0.0053(8)
C5 0.0634(14) 0.0293(11) 0.0341(10) 0.0011(10) 0.0120(10) -0.0043(9)
C11 0.0323(10) 0.0401(11) 0.0297(10) 0.0017(9) 0.0055(8) -0.0007(8)
C12 0.0435(12) 0.0412(12) 0.0427(11) 0.0023(9) 0.0122(10) 0.0061(9)
C13 0.0540(14) 0.0550(15) 0.0347(11) 0.0066(11) 0.0161(10) 0.0069(10)
C14 0.0425(12) 0.0500(13) 0.0349(11) 0.0066(10) 0.0065(9) -0.0017(9)
C15 0.0462(12) 0.0392(12) 0.0433(11) 0.0001(10) 0.0115(9) -0.0033(10)
C16 0.0441(12) 0.0383(12) 0.0375(11) -0.0009(10) 0.0126(9) 0.0038(9)
C17 0.0654(16) 0.0670(17) 0.0410(12) 0.0011(14) 0.0100(11) -0.0094(12)
C20 0.0373(11) 0.0477(13) 0.0337(11) -0.0015(10) 0.0054(9) 0.0082(9)
C21 0.0385(11) 0.0436(12) 0.0284(10) -0.0022(9) 0.0051(8) 0.0066(9)
C22 0.0524(14) 0.0547(15) 0.0415(12) -0.0070(12) 0.0012(11) -0.0002(11)
C23 0.0474(15) 0.088(2) 0.0506(15) -0.0161(15) -0.0046(12) 0.0109(15)
C24 0.0396(14) 0.091(2) 0.0648(17) 0.0095(14) 0.0037(12) 0.0301(16)
C25 0.0624(17) 0.0560(16) 0.0755(18) 0.0132(14) 0.0269(15) 0.0188(14)
C26 0.0501(14) 0.0486(13) 0.0461(12) -0.0011(11) 0.0123(10) 0.0057(11)
C31 0.0491(12) 0.0439(12) 0.0415(11) 0.0009(12) 0.0155(9) -0.0068(10)
C32 0.0675(17) 0.0545(16) 0.0567(15) 0.0118(13) 0.0194(13) -0.0100(13)
C33 0.0768(19) 0.0608(17) 0.0741(19) 0.0030(15) 0.0425(16) 0.0088(14)
C34 0.0433(14) 0.083(2) 0.0732(17) -0.0029(14) 0.0194(12) -0.0190(16)
C35 0.0455(12) 0.0491(14) 0.0301(10) -0.0015(10) 0.0029(9) 0.0044(9)
C36 0.0670(17) 0.088(2) 0.0401(12) -0.0082(17) -0.0109(11) 0.0193(15)
C37 0.0670(18) 0.0556(17) 0.0625(16) -0.0130(14) -0.0094(13) -0.0063(13)
C38 0.0434(14) 0.099(2) 0.0711(16) -0.0058(16) 0.0128(12) -0.0128(18)

loop_
_atom_type_symbol
_atom_type_description
_atom_type_scat_dispersion_real
_atom_type_scat_dispersion_imag
_atom_type_scat_source
C C 0.0033 0.0016 'International Tables Vol C Tables 4.2.6.8 and 6.1.1.4'
H H 0.0000 0.0000 'International Tables Vol C Tables 4.2.6.8 and 6.1.1.4'
O O 0.0106 0.0060 'International Tables Vol C Tables 4.2.6.8 and 6.1.1.4'
Si Si 0.0817 0.0704 'International Tables Vol C Tables 4.2.6.8 and 6.1.1.4'
S S 0.1246 0.1234 'International Tables Vol C Tables 4.2.6.8 and 6.1.1.4'

loop_
_geom_angle_atom_site_label_1
_geom_angle_atom_site_label_2
_geom_angle_atom_site_label_3
_geom_angle
_geom_angle_publ_flag
C1 S C11 100.87(9) n
O3 Si O5 107.01(7) n
O3 Si C31 109.16(9) no
O3 Si C35 106.50(9) no
O5 Si C31 106.70(10) no
O5 Si C35 109.08(9) no
C31 Si C35 117.93(10) no
C1 O1 C4 105.45(14) n
C2 O2 C20 112.54(14) n
Si O3 C3 115.95(12) n
Si O5 C5 128.46(13) n
S C1 O1 113.14(14) n
S C1 C2 109.59(14) n
S C1 H1 108.9 no
O1 C1 C2 107.25(15) n
O1 C1 H1 108.9 no
C2 C1 H1 108.9 no
O2 C2 C1 112.16(15) n
O2 C2 C3 109.53(16) n
O2 C2 H2 110.9 no
C1 C2 C3 102.06(16) n
C1 C2 H2 110.9 no
C3 C2 H2 110.9 no
O3 C3 C2 115.13(16) n
O3 C3 C4 111.27(16) n
O3 C3 H3 109.1 no
C2 C3 C4 103.00(15) n
C2 C3 H3 109.1 no
C4 C3 H3 109.1 no
O1 C4 C3 103.14(16) n
O1 C4 C5 112.62(17) n
O1 C4 H4 109.8 no
C3 C4 C5 111.37(17) n
C3 C4 H4 109.8 no
C5 C4 H4 109.8 no
O5 C5 C4 108.06(16) n
O5 C5 H5A 110.1 no
O5 C5 H5B 110.1 no
C4 C5 H5A 110.1 no
C4 C5 H5B 110.1 no
H5A C5 H5B 108.4 no
S C11 C12 118.83(17) no
S C11 C16 122.45(16) no
C12 C11 C16 118.7(2) no
C11 C12 C13 120.2(2) no
C11 C12 H12 119.9 no
C13 C12 H12 119.9 no
C12 C13 C14 121.7(2) no
C12 C13 H13 119.2 no
C14 C13 H13 119.2 no
C13 C14 C15 117.8(2) no
C13 C14 C17 121.4(2) no
C15 C14 C17 120.8(2) no
C14 C15 C16 121.4(2) no
C14 C15 H15 119.3 no
C16 C15 H15 119.3 no
C11 C16 C15 120.0(2) no
C11 C16 H16 120.0 no
C15 C16 H16 120.0 no
C14 C17 H17A 109.5 no
C14 C17 H17B 109.5 no
C14 C17 H17C 109.5 no
H17A C17 H17B 109.5 no
H17A C17 H17C 109.5 no
H17B C17 H17C 109.5 no
O2 C20 C21 109.18(16) no
O2 C20 H20A 109.8 no
O2 C20 H20B 109.8 no
C21 C20 H20A 109.8 no
C21 C20 H20B 109.8 no
H20A C20 H20B 108.3 no
C20 C21 C22 120.7(2) no
C20 C21 C26 120.8(2) no
C22 C21 C26 118.5(2) no
C21 C22 C23 120.7(3) no
C21 C22 H22 119.6 no
C23 C22 H22 119.6 no
C22 C23 C24 120.0(3) no
C22 C23 H23 120.0 no
C24 C23 H23 120.0 no
C23 C24 C25 120.3(3) no
C23 C24 H24 119.8 no
C25 C24 H24 119.8 no
C24 C25 C26 119.6(3) no
C24 C25 H25 120.2 no
C26 C25 H25 120.2 no
C21 C26 C25 120.8(2) no
C21 C26 H26 119.6 no
C25 C26 H26 119.6 no
Si C31 C32 111.68(17) no
Si C31 C33 112.71(17) no
Si C31 C34 106.25(14) no
C32 C31 C33 109.7(2) no
C32 C31 C34 107.8(2) no
C33 C31 C34 108.5(2) no
C31 C32 H32A 109.5 no
C31 C32 H32B 109.5 no
C31 C32 H32C 109.5 no
H32A C32 H32B 109.5 no
H32A C32 H32C 109.5 no
H32B C32 H32C 109.5 no
C31 C33 H33A 109.5 no
C31 C33 H33B 109.5 no
C31 C33 H33C 109.5 no
H33A C33 H33B 109.5 no
H33A C33 H33C 109.5 no
H33B C33 H33C 109.5 no
C31 C34 H34A 109.5 no
C31 C34 H34B 109.5 no
C31 C34 H34C 109.5 no
H34A C34 H34B 109.5 no
H34A C34 H34C 109.5 no
H34B C34 H34C 109.5 no
Si C35 C36 111.41(17) no
Si C35 C37 111.09(17) no
Si C35 C38 109.65(16) no
C36 C35 C37 108.2(2) no
C36 C35 C38 108.1(2) no
C37 C35 C38 108.4(2) no
C35 C36 H36A 109.5 no
C35 C36 H36B 109.5 no
C35 C36 H36C 109.5 no
H36A C36 H36B 109.5 no
H36A C36 H36C 109.5 no
H36B C36 H36C 109.5 no
C35 C37 H37A 109.5 no
C35 C37 H37B 109.5 no
C35 C37 H37C 109.5 no
H37A C37 H37B 109.5 no
H37A C37 H37C 109.5 no
H37B C37 H37C 109.5 no
C35 C38 H38A 109.5 no
C35 C38 H38B 109.5 no
C35 C38 H38C 109.5 no
H38A C38 H38B 109.5 no
H38A C38 H38C 109.5 no
H38B C38 H38C 109.5 no

loop_
_geom_bond_atom_site_label_1
_geom_bond_atom_site_label_2
_geom_bond_distance
_geom_bond_publ_flag
S C1 1.822(2) n
S C11 1.773(2) n
Si O3 1.6668(14) n
Si O5 1.6447(15) n
Si C31 1.878(2) no
Si C35 1.884(2) no
O1 C1 1.426(2) n
O1 C4 1.426(2) n
O2 C2 1.413(2) n
O2 C20 1.435(2) n
O3 C3 1.425(2) n
O5 C5 1.425(2) n
C1 C2 1.553(3) n
C1 H1 1.00 no
C2 C3 1.524(3) n
C2 H2 1.00 no
C3 C4 1.507(3) n
C3 H3 1.00 no
C4 C5 1.513(3) n
C4 H4 1.00 no
C5 H5A 0.99 no
C5 H5B 0.99 no
C11 C12 1.390(3) no
C11 C16 1.391(3) no
C12 C13 1.381(3) no
C12 H12 0.95 no
C13 C14 1.380(3) no
C13 H13 0.95 no
C14 C15 1.388(3) no
C14 C17 1.514(3) no
C15 C16 1.384(3) no
C15 H15 0.95 no
C16 H16 0.95 no
C17 H17A 0.98 no
C17 H17B 0.98 no
C17 H17C 0.98 no
C20 C21 1.493(3) no
C20 H20A 0.99 no
C20 H20B 0.99 no
C21 C22 1.385(3) no
C21 C26 1.392(3) no
C22 C23 1.379(4) no
C22 H22 0.95 no
C23 C24 1.379(4) no
C23 H23 0.95 no
C24 C25 1.373(4) no
C24 H24 0.95 no
C25 C26 1.385(4) no
C25 H25 0.95 no
C26 H26 0.95 no
C31 C32 1.541(3) no
C31 C33 1.531(3) no
C31 C34 1.541(3) no
C32 H32A 0.98 no
C32 H32B 0.98 no
C32 H32C 0.98 no
C33 H33A 0.98 no
C33 H33B 0.98 no
C33 H33C 0.98 no
C34 H34A 0.98 no
C34 H34B 0.98 no
C34 H34C 0.98 no
C35 C36 1.537(3) no
C35 C37 1.526(3) no
C35 C38 1.530(4) no
C36 H36A 0.98 no
C36 H36B 0.98 no
C36 H36C 0.98 no
C37 H37A 0.98 no
C37 H37B 0.98 no
C37 H37C 0.98 no
C38 H38A 0.98 no
C38 H38B 0.98 no
C38 H38C 0.98 no

loop_
_geom_torsion_atom_site_label_1
_geom_torsion_atom_site_label_2
_geom_torsion_atom_site_label_3
_geom_torsion_atom_site_label_4
_geom_torsion
_geom_torsion_publ_flag
C11 S C1 O1 76.26(14) no
C11 S C1 C2 -164.11(13) no
C1 S C11 C12 135.25(17) no
C1 S C11 C16 -44.6(2) no
O5 Si O3 C3 14.43(15) no
C31 Si O3 C3 -100.69(15) no
C35 Si O3 C3 130.98(14) no
O3 Si O5 C5 -0.4(2) no
C31 Si O5 C5 116.38(19) no
C35 Si O5 C5 -115.22(18) no
O3 Si C31 C32 -65.60(17) no
O3 Si C31 C33 170.42(17) no
O3 Si C31 C34 51.7(2) no
O5 Si C31 C32 179.08(16) no
O5 Si C31 C33 55.10(19) no
O5 Si C31 C34 -63.6(2) no
C35 Si C31 C32 56.03(19) no
C35 Si C31 C33 -67.9(2) no
C35 Si C31 C34 173.38(18) no
O3 Si C35 C36 169.58(18) no
O3 Si C35 C37 48.90(19) no
O3 Si C35 C38 -70.8(2) no
O5 Si C35 C36 -75.3(2) no
O5 Si C35 C37 164.06(17) no
O5 Si C35 C38 44.3(2) no
C31 Si C35 C36 46.6(2) no
C31 Si C35 C37 -74.1(2) no
C31 Si C35 C38 166.17(19) no
C4 O1 C1 S 92.88(16) no
C4 O1 C1 C2 -28.1(2) no
C1 O1 C4 C3 43.31(19) no
C1 O1 C4 C5 163.49(18) no
C20 O2 C2 C1 -74.1(2) no
C20 O2 C2 C3 173.37(16) no
C2 O2 C20 C21 178.32(17) no
Si O3 C3 C2 -165.94(13) no
Si O3 C3 C4 -49.24(19) no
Si O5 C5 C4 20.5(3) no
O1 C1 C2 O2 -115.28(17) no
O1 C1 C2 C3 1.9(2) no
S C1 C2 O2 121.54(15) no
S C1 C2 C3 -121.32(14) no
O2 C2 C3 O3 -96.46(19) no
O2 C2 C3 C4 142.24(17) no
C1 C2 C3 O3 144.52(16) no
C1 C2 C3 C4 23.23(19) no
O3 C3 C4 O1 -165.09(15) no
O3 C3 C4 C5 73.9(2) no
C2 C3 C4 O1 -41.20(19) no
C2 C3 C4 C5 -162.24(16) no
O1 C4 C5 O5 -170.33(17) no
C3 C4 C5 O5 -55.0(2) no
S C11 C12 C13 -177.05(17) no
C16 C11 C12 C13 2.8(3) no
S C11 C16 C15 175.15(16) no
C12 C11 C16 C15 -4.7(3) no
C11 C12 C13 C14 1.1(3) no
C12 C13 C14 C15 -3.0(3) no
C12 C13 C14 C17 175.9(2) no
C13 C14 C15 C16 1.0(3) no
C17 C14 C15 C16 -177.9(2) no
C14 C15 C16 C11 2.8(3) no
O2 C20 C21 C22 -78.9(2) no
O2 C20 C21 C26 101.5(2) no
C20 C21 C22 C23 179.4(2) no
C26 C21 C22 C23 -1.1(3) no
C20 C21 C26 C25 -179.8(2) no
C22 C21 C26 C25 0.6(3) no
C21 C22 C23 C24 0.7(4) no
C22 C23 C24 C25 0.2(4) no
C23 C24 C25 C26 -0.6(4) no
C24 C25 C26 C21 0.2(4) no

loop_
_cod_related_entry_id
_cod_related_entry_database
_cod_related_entry_code
1 ChemSpider 17268147
